data_9013163
loop_
_publ_author_name
'Wang, H.'
'Bish, D. L.'

_publ_section_title
;
 A PH2O-dependent structural phase transition in the zeolite natrolite
 Sample: alpha1-metanatrolite at 400 C, 0.15 mbar
;
_journal_name_full 'American Mineralogist'
_journal_page_first 1191
_journal_page_last 1194
_journal_paper_doi 10.2138/am.2008.2949
_journal_volume 93
_journal_year 2008
_chemical_compound_source Synthetic
_chemical_formula_sum 'Al2 Na2 O10 Si3'
_chemical_name_mineral Natrolite
_space_group_crystal_system monoclinic
_space_group_IT_number 5
_space_group_name_Hall 'C 2y (1/2*z,x-1/2*z,y)'
_space_group_name_H-M_alt 'C 1 2 1 (a+2*c,a,b)'
_symmetry_space_group_name_H-M 'F 1 1 2'
_cell_angle_alpha 90
_cell_angle_beta 90
_cell_angle_gamma 89.680
_cell_length_a 16.167
_cell_length_b 16.938
_cell_length_c 6.4380
_cell_formula_units_Z 8
_cell_volume 1762.933
_database_code_amcsd 0004617
_exptl_crystal_density_diffrn 2.594
_cod_depositor_comments
;
 Updating space group information.

 2018-06-13,
 Antanas Vaitkus
;
_cod_original_sg_symbol_H-M 'F 1 1 2'
_cod_original_formula_sum 'Si3 Al2 Na2 O10'
_cod_database_code 9013163

loop_
_space_group_symop_id
_space_group_symop_operation_xyz
1 x,y,z
2 x,1/2+y,1/2+z
3 1/2+x,y,1/2+z
4 1/2+x,1/2+y,z
5 -x,-y,z
6 -x,1/2-y,1/2+z
7 1/2-x,-y,1/2+z
8 1/2-x,1/2-y,z

loop_
_atom_site_label
_atom_site_fract_x
_atom_site_fract_y
_atom_site_fract_z
_atom_site_U_iso_or_equiv
Si11 0.00000 0.00000 0.00000 0.00900
Si12 0.25000 0.25000 0.25000 0.00900
Si21 0.13560 0.23350 0.61900 0.00900
Si22 0.11220 -0.01970 0.37000 0.00900
Al11 0.02460 0.10660 0.61500 0.00900
Al12 0.26850 0.13980 0.86300 0.00900
Na1 0.06830 0.19110 0.14900 0.05100
Na2 0.29120 0.07930 0.40300 0.05100
O11 0.04200 0.06740 0.86000 0.02000
O12 0.24170 0.17160 0.11200 0.02000
O21 0.03900 0.20780 0.61400 0.02000
O22 0.20960 -0.04000 0.35900 0.02000
O31 0.09500 0.06860 0.43700 0.02000
O32 0.14760 0.30440 0.78100 0.02000
O41 0.07360 -0.07850 0.54300 0.02000
O42 0.18740 0.15700 0.69300 0.02000
O51 0.07070 -0.03810 0.14600 0.02000
O52 0.16820 0.25840 0.39300 0.02000

loop_
_cod_related_entry_id
_cod_related_entry_database
_cod_related_entry_code
1 AMCSD 0004617
